data_2100735
loop_
_publ_author_name
'Edstr\"om, K.'
'Thomas, J. O.'
'Farrington, G. C.'

_publ_section_title
;
 A single-crystal X-ray diffraction study of the ion exchange of Cd^2+^
 into Ag^+^ \b-alumina
;
_journal_issue 5
_journal_name_full 'Acta Crystallographica Section B'
_journal_page_first 643
_journal_page_last 650
_journal_paper_doi 10.1107/S0108768191003130
_journal_volume 47
_journal_year 1991
_chemical_formula_sum 'Ag Al11 Cd O17.11'
_chemical_formula_weight 644.8
_symmetry_cell_setting hexagonal
_symmetry_space_group_name_Hall '-P 6c 2c'
_symmetry_space_group_name_H-M 'P 63/m m c'
_cell_angle_alpha 90
_cell_angle_beta 90
_cell_angle_gamma 120
_cell_formula_units_Z 2
_cell_length_a 5.5900(7)
_cell_length_b 5.5900(7)
_cell_length_c 22.396(6)
_cell_volume 699.8(2)
_diffrn_radiation_type mo
_diffrn_radiation_wavelength 0.71073
_exptl_absorpt_coefficient_mu 2.15
_exptl_crystal_density_diffrn 3.55
_exptl_crystal_F_000 623.4
_cod_data_source_file ab0142.cif
_cod_data_source_block ab0142e
_cod_depositor_comments
;
 Correcting the _cell_angle_gamma data item value by changing it from '90' to
 '120' after consulting the original publication.

 Antanas Vaitkus,
 2017-11-18
;
_cod_original_cell_volume 606.05
_cod_original_sg_symbol_H-M P63/mmc
_cod_original_formula_sum 'Ag1 Cd1 Al11 O17.11'
_cod_database_code 2100735

loop_
_atom_site_label
_atom_site_fract_x
_atom_site_fract_y
_atom_site_fract_z
_atom_site_U_iso_or_equiv
Ag(1) .6812(17) -.6812(17) .25 0
Cd(B) .8483(3) -.8483(3) .25 0
Cd(D) .8295(4) -.8295(4) .25980(10) 0
O(5) .2773(3) -.2773(3) .25 0
Al(1) -.16792(2) -.33584(2) .107090(10) 0
Al(2) .3333 .6667 .024860(10) 0
Al(3) .3333 .6667 .176050(10) 0
Al(4) 0 0 0 0
O(1) .15711(3) .31422(3) .05036(2) 0
O(2) .50265(4) -.50265(4) .14698(2) 0
O(3) .6667 .3333 .05584(3) 0
O(4) 0 0 .14366(3) 0
Al(5) -.1597(4) -.3194(4) .1762(2) 0
O(6) .8333 .1667 .25 0
